data_7026467
loop_
_publ_author_name
'Sewell, Laura J.'
'Chaplin, Adrian B.'
'Abdalla, Joseph A. B.'
'Weller, Andrew S.'

_publ_section_title
;
 Reversible C-H activation of a P(t)Bu(i)Bu2 ligand to reveal a masked 12
 electron [Rh(PR3)2]+ cation.
;
_journal_issue 32
_journal_name_full 'Dalton transactions (Cambridge, England : 2003)'
_journal_page_first 7437
_journal_page_last 7439
_journal_paper_doi 10.1039/c0dt00449a
_journal_volume 39
_journal_year 2010
_chemical_formula_moiety 'C24 H56 P2 Rh, C32 H12 B F24'
_chemical_formula_sum 'C56 H68 B F24 P2 Rh'
_chemical_formula_weight 1372.76
_chemical_melting_point ?
_space_group_IT_number 2
_symmetry_cell_setting triclinic
_symmetry_space_group_name_Hall '-P 1'
_symmetry_space_group_name_H-M 'P -1'
_atom_sites_solution_hydrogens geom
_atom_sites_solution_primary direct
_atom_sites_solution_secondary difmap
_audit_creation_method SHELXL-97
_cell_angle_alpha 103.1981(3)
_cell_angle_beta 94.4213(4)
_cell_angle_gamma 118.4125(4)
_cell_formula_units_Z 2
_cell_length_a 12.88050(10)
_cell_length_b 13.05280(10)
_cell_length_c 22.3154(2)
_cell_measurement_reflns_used 15663
_cell_measurement_temperature 150(2)
_cell_measurement_theta_max 29.131
_cell_measurement_theta_min 5.097
_cell_volume 3136.25(5)
_computing_cell_refinement 'Denzo/Scalepack (Otwinowski & Minor 1997)'
_computing_data_collection 'Collect (Nonius BV, 1997-2000)'
_computing_data_reduction 'Denzo/Scalepack (Otwinowski & Minor 1997)'
_computing_molecular_graphics 'ORTEP3 (Farrugia, 1997)'
_computing_publication_material 'Bruker SHELXTL'
_computing_structure_refinement 'SHELXL-97 (Sheldrick, 2008)'
_computing_structure_solution 'SIR2004 (Burla et al., 2005)'
_diffrn_ambient_temperature 150(2)
_diffrn_detector_area_resol_mean 9
_diffrn_measured_fraction_theta_full 0.991
_diffrn_measured_fraction_theta_max 0.991
_diffrn_measurement_device '95mm CCD camera on \k-goniostat'
_diffrn_measurement_device_type KappaCCD
_diffrn_measurement_method CCD
_diffrn_radiation_monochromator 'horizonally mounted graphite crystal'
_diffrn_radiation_source 'fine-focus sealed tube'
_diffrn_radiation_type MoK\a
_diffrn_radiation_wavelength 0.71073
_diffrn_reflns_av_R_equivalents 0.0193
_diffrn_reflns_av_sigmaI/netI 0.0333
_diffrn_reflns_limit_h_max 16
_diffrn_reflns_limit_h_min -16
_diffrn_reflns_limit_k_max 17
_diffrn_reflns_limit_k_min -17
_diffrn_reflns_limit_l_max 29
_diffrn_reflns_limit_l_min -29
_diffrn_reflns_number 26387
_diffrn_reflns_theta_full 27.88
_diffrn_reflns_theta_max 27.88
_diffrn_reflns_theta_min 5.11
_exptl_absorpt_coefficient_mu 0.430
_exptl_absorpt_correction_T_max 1.0
_exptl_absorpt_correction_T_min 0.904
_exptl_absorpt_correction_type multi-scan
_exptl_absorpt_process_details 'Denzo/Scalepack (Otwinowski & Minor 1997)'
_exptl_crystal_colour 'pale yellow'
_exptl_crystal_density_diffrn 1.454
_exptl_crystal_density_meas ?
_exptl_crystal_density_method 'not measured'
_exptl_crystal_description block
_exptl_crystal_F_000 1400
_exptl_crystal_size_max 0.34
_exptl_crystal_size_mid 0.30
_exptl_crystal_size_min 0.10
_refine_diff_density_max 1.236
_refine_diff_density_min -0.550
_refine_diff_density_rms 0.078
_refine_ls_extinction_method none
_refine_ls_goodness_of_fit_ref 1.032
_refine_ls_hydrogen_treatment mixed
_refine_ls_matrix_type full
_refine_ls_number_parameters 1244
_refine_ls_number_reflns 14829
_refine_ls_number_restraints 1704
_refine_ls_restrained_S_all 1.190
_refine_ls_R_factor_all 0.0717
_refine_ls_R_factor_gt 0.0560
_refine_ls_shift/su_max 0.001
_refine_ls_shift/su_mean 0.000
_refine_ls_structure_factor_coef Fsqd
_refine_ls_weighting_details 'calc w=1/[\s^2^(Fo^2^)+(0.0891P)^2^+3.6865P] where P=(Fo^2^+2Fc^2^)/3'
_refine_ls_weighting_scheme calc
_refine_ls_wR_factor_gt 0.1515
_refine_ls_wR_factor_ref 0.1669
_reflns_number_gt 11746
_reflns_number_total 14829
_reflns_threshold_expression >2sigma(I)
_cod_data_source_file c0dt00449a.txt
_cod_data_source_block 153abc10
_cod_depositor_comments
;
The following automatic conversions were performed:

'_chemical_melting_point' value 'not measured' was changed to '?' -
the value is undefined or not given.

'_symmetry_cell_setting' value
'Triclinic' changed to 'triclinic' according to
/home/saulius/struct/CIF-dictionaries/cif_core.dic dictionary named
'cif_core.dic' version 2.4.2 from 2011-04-26.

Automatic conversion script
Id: cif_fix_values 1891 2012-01-12 08:04:46Z andrius 

The following automatic conversions were performed:

'_exptl_crystal_density_meas' value 'not measured' was changed to '?'
- the value is perceived as not measured.

Automatic conversion script
Id: cif_fix_values 3008 2015-01-20 13:52:24Z robertas 
;
_cod_original_cell_volume 3136.24(4)
_cod_original_sg_symbol_H-M P-1
_cod_database_code 7026467

loop_
_symmetry_equiv_pos_as_xyz
'x, y, z'
'-x, -y, -z'

loop_
_atom_site_label
_atom_site_type_symbol
_atom_site_fract_x
_atom_site_fract_y
_atom_site_fract_z
_atom_site_U_iso_or_equiv
_atom_site_adp_type
_atom_site_occupancy
_atom_site_symmetry_multiplicity
_atom_site_calc_flag
_atom_site_refinement_flags
_atom_site_disorder_assembly
_atom_site_disorder_group
Rh1 Rh 1.0000 1.0000 0.5000 0.03528(11) Uani 1 2 d SD . .
H0A H 1.012(5) 0.994(5) 0.5644(10) 0.042 Uiso 0.50 1 d PD A -1
H0B H 0.8701(12) 0.947(5) 0.484(3) 0.042 Uiso 0.50 1 d PD B -1
P1 P 1.0148(11) 1.1814(14) 0.5398(7) 0.0389(10) Uani 0.50 1 d PDU C -1
C1 C 0.9493(19) 1.224(2) 0.4814(5) 0.058(3) Uani 0.50 1 d PDU C -1
H1A H 0.8600 1.1741 0.4724 0.070 Uiso 0.50 1 calc PR C -1
H1B H 0.9733 1.3111 0.4978 0.070 Uiso 0.50 1 calc PR C -1
C2 C 0.9953(9) 1.2025(8) 0.4210(4) 0.0534(18) Uani 0.50 1 d PDU C -1
H2 H 1.0851 1.2574 0.4307 0.064 Uiso 0.50 1 calc PR C -1
C3 C 0.9653(9) 1.0714(7) 0.3936(4) 0.0573(19) Uani 0.50 1 d PDU C -1
H3A H 1.0068 1.0510 0.4234 0.086 Uiso 0.50 1 calc PR C -1
H3B H 0.9921 1.0625 0.3538 0.086 Uiso 0.50 1 calc PR C -1
H3C H 0.8778 1.0162 0.3859 0.086 Uiso 0.50 1 calc PR C -1
C4 C 0.9389(11) 1.2368(10) 0.3722(5) 0.071(2) Uani 0.50 1 d PDU C -1
H4A H 0.9667 1.2231 0.3331 0.106 Uiso 0.50 1 calc PR C -1
H4B H 0.9631 1.3232 0.3884 0.106 Uiso 0.50 1 calc PR C -1
H4C H 0.8506 1.1862 0.3637 0.106 Uiso 0.50 1 calc PR C -1
C5 C 1.1693(10) 1.3160(12) 0.5633(7) 0.046(3) Uani 0.50 1 d PDU C -1
H5A H 1.1926 1.3457 0.5267 0.055 Uiso 0.50 1 calc PR C -1
H5B H 1.1725 1.3827 0.5967 0.055 Uiso 0.50 1 calc PR C -1
C6 C 1.2576(8) 1.2788(8) 0.5881(4) 0.050(2) Uani 0.50 1 d PDU C -1
H6 H 1.2345 1.2494 0.6253 0.061 Uiso 0.50 1 calc PR C -1
C7 C 1.2602(7) 1.1808(7) 0.5375(4) 0.0522(18) Uani 0.50 1 d PDU C -1
H7A H 1.1863 1.1022 0.5309 0.078 Uiso 0.50 1 calc PR C -1
H7B H 1.3308 1.1746 0.5509 0.078 Uiso 0.50 1 calc PR C -1
H7C H 1.2652 1.2022 0.4981 0.078 Uiso 0.50 1 calc PR C -1
C8 C 1.3860(9) 1.3910(12) 0.6074(7) 0.068(3) Uani 0.50 1 d PDU C -1
H8A H 1.4427 1.3698 0.6249 0.102 Uiso 0.50 1 calc PR C -1
H8B H 1.3876 1.4576 0.6394 0.102 Uiso 0.50 1 calc PR C -1
H8C H 1.4094 1.4173 0.5704 0.102 Uiso 0.50 1 calc PR C -1
C9 C 0.9452(11) 1.2039(10) 0.6092(7) 0.048(3) Uani 0.50 1 d PDU C -1
C10 C 0.8170(12) 1.0932(14) 0.5959(8) 0.065(4) Uani 0.50 1 d PDU C -1
H10A H 0.7802 1.1027 0.6320 0.097 Uiso 0.50 1 calc PR C -1
H10B H 0.8212 1.0184 0.5890 0.097 Uiso 0.50 1 calc PR C -1
H10C H 0.7680 1.0877 0.5582 0.097 Uiso 0.50 1 calc PR C -1
C11 C 1.0256(10) 1.2135(10) 0.6678(5) 0.049(2) Uani 0.50 1 d PDU C -1
H11A H 0.9854 1.2130 0.7034 0.073 Uiso 0.50 1 calc PR C -1
H11B H 1.1036 1.2898 0.6786 0.073 Uiso 0.50 1 calc PR C -1
H11C H 1.0386 1.1440 0.6586 0.073 Uiso 0.50 1 calc PR C -1
C12 C 0.9414(12) 1.3229(12) 0.6189(7) 0.059(4) Uani 0.50 1 d PDU C -1
H12A H 0.8728 1.3080 0.5886 0.088 Uiso 0.50 1 calc PR C -1
H12B H 1.0167 1.3865 0.6125 0.088 Uiso 0.50 1 calc PR C -1
H12C H 0.9322 1.3499 0.6619 0.088 Uiso 0.50 1 calc PR C -1
P2 P 0.9907(11) 0.8120(14) 0.4574(7) 0.0389(10) Uani 0.50 1 d PDU C -1
C13 C 1.0653(17) 0.7795(18) 0.5178(4) 0.048(3) Uani 0.50 1 d PDU C -1
H13A H 1.0279 0.6895 0.5055 0.058 Uiso 0.50 1 calc PR C -1
H13B H 1.1503 0.8125 0.5134 0.058 Uiso 0.50 1 calc PR C -1
C14 C 1.0701(8) 0.8212(8) 0.5887(4) 0.0505(17) Uani 0.50 1 d PDU C -1
H14 H 1.1120 0.9124 0.6027 0.061 Uiso 0.50 1 calc PR C -1
C15 C 0.9442(8) 0.7733(9) 0.6025(5) 0.066(2) Uani 0.50 1 d PDU C -1
H15A H 0.9093 0.8199 0.5903 0.098 Uiso 0.50 1 calc PR C -1
H15B H 0.9494 0.7825 0.6476 0.098 Uiso 0.50 1 calc PR C -1
H15C H 0.8928 0.6868 0.5783 0.098 Uiso 0.50 1 calc PR C -1
C16 C 1.1423(10) 0.7850(10) 0.6271(5) 0.071(3) Uani 0.50 1 d PDU C -1
H16A H 1.1524 0.8225 0.6722 0.107 Uiso 0.50 1 calc PR C -1
H16B H 1.2219 0.8132 0.6165 0.107 Uiso 0.50 1 calc PR C -1
H16C H 1.0992 0.6959 0.6175 0.107 Uiso 0.50 1 calc PR C -1
C17 C 0.8329(10) 0.6860(14) 0.4254(7) 0.052(3) Uani 0.50 1 d PDU C -1
H17A H 0.8293 0.6462 0.3812 0.062 Uiso 0.50 1 calc PR C -1
H17B H 0.8204 0.6259 0.4483 0.062 Uiso 0.50 1 calc PR C -1
C18 C 0.7209(9) 0.6994(10) 0.4239(4) 0.059(3) Uani 0.50 1 d PDU C -1
H18 H 0.7401 0.7722 0.4093 0.071 Uiso 0.50 1 calc PR C -1
C19 C 0.6860(9) 0.7223(10) 0.4858(4) 0.071(2) Uani 0.50 1 d PDU C -1
H19A H 0.6225 0.7429 0.4813 0.106 Uiso 0.50 1 calc PR C -1
H19B H 0.7568 0.7903 0.5174 0.106 Uiso 0.50 1 calc PR C -1
H19C H 0.6559 0.6487 0.4993 0.106 Uiso 0.50 1 calc PR C -1
C20 C 0.6163(10) 0.5898(12) 0.3742(6) 0.066(3) Uani 0.50 1 d PDU C -1
H20A H 0.5857 0.5184 0.3897 0.099 Uiso 0.50 1 calc PR C -1
H20B H 0.6442 0.5730 0.3355 0.099 Uiso 0.50 1 calc PR C -1
H20C H 0.5516 0.6072 0.3655 0.099 Uiso 0.50 1 calc PR C -1
C21 C 1.0740(11) 0.8132(10) 0.3914(7) 0.045(3) Uani 0.50 1 d PDU C -1
C22 C 1.2012(12) 0.9233(15) 0.4137(8) 0.071(4) Uani 0.50 1 d PDU C -1
H22A H 1.2460 0.9231 0.3801 0.106 Uiso 0.50 1 calc PR C -1
H22B H 1.2424 0.9196 0.4512 0.106 Uiso 0.50 1 calc PR C -1
H22C H 1.1972 0.9983 0.4240 0.106 Uiso 0.50 1 calc PR C -1
C23 C 1.0085(11) 0.8209(11) 0.3348(5) 0.055(3) Uani 0.50 1 d PDU C -1
H23A H 0.9990 0.8925 0.3473 0.082 Uiso 0.50 1 calc PR C -1
H23B H 0.9286 0.7468 0.3185 0.082 Uiso 0.50 1 calc PR C -1
H23C H 1.0555 0.8285 0.3018 0.082 Uiso 0.50 1 calc PR C -1
C24 C 1.0813(11) 0.6978(12) 0.3730(6) 0.049(3) Uani 0.50 1 d PDU C -1
H24A H 1.1130 0.6931 0.3345 0.073 Uiso 0.50 1 calc PR C -1
H24B H 1.0005 0.6262 0.3654 0.073 Uiso 0.50 1 calc PR C -1
H24C H 1.1353 0.6995 0.4071 0.073 Uiso 0.50 1 calc PR C -1
Rh2 Rh 0.5000 0.0000 0.0000 0.03973(12) Uani 1 2 d S . .
P11 P 0.6154(8) -0.0377(9) -0.0620(5) 0.0378(7) Uani 0.50 1 d PDU D -2
C101 C 0.7728(11) 0.0796(10) -0.0266(6) 0.072(3) Uani 0.50 1 d PDU D -2
H10D H 0.8062 0.0484 0.0013 0.087 Uiso 0.50 1 calc PR D -2
H10E H 0.8179 0.0900 -0.0608 0.087 Uiso 0.50 1 calc PR D -2
C102 C 0.7993(9) 0.2058(10) 0.0115(5) 0.088(3) Uani 0.50 1 d PDU D -2
H102 H 0.7871 0.2456 -0.0195 0.106 Uiso 0.50 1 calc PR D -2
C103 C 0.7211(8) 0.2086(9) 0.0570(5) 0.066(2) Uani 0.50 1 d PDU D -2
H10F H 0.6363 0.1616 0.0344 0.100 Uiso 0.50 1 calc PR D -2
H10G H 0.7434 0.2934 0.0771 0.100 Uiso 0.50 1 calc PR D -2
H10H H 0.7324 0.1728 0.0892 0.100 Uiso 0.50 1 calc PR D -2
C104 C 0.9323(9) 0.2834(12) 0.0453(7) 0.094(4) Uani 0.50 1 d PDU D -2
H10I H 0.9594 0.3700 0.0522 0.141 Uiso 0.50 1 calc PR D -2
H10J H 0.9807 0.2612 0.0193 0.141 Uiso 0.50 1 calc PR D -2
H10K H 0.9423 0.2689 0.0860 0.141 Uiso 0.50 1 calc PR D -2
C105 C 0.5894(17) -0.0300(13) -0.1422(5) 0.039(2) Uani 0.50 1 d PDU D -2
H10L H 0.6593 -0.0213 -0.1610 0.046 Uiso 0.50 1 calc PR D -2
H10M H 0.5165 -0.1068 -0.1684 0.046 Uiso 0.50 1 calc PR D -2
C106 C 0.5722(8) 0.0786(7) -0.1421(4) 0.0431(16) Uani 0.50 1 d PDU D -2
H106 H 0.6486 0.1546 -0.1169 0.052 Uiso 0.50 1 calc PR D -2
C107 C 0.4715(9) 0.0753(9) -0.1113(5) 0.063(2) Uani 0.50 1 d PDU D -2
H10N H 0.3938 0.0074 -0.1377 0.095 Uiso 0.50 1 calc PR D -2
H10O H 0.4726 0.1524 -0.1063 0.095 Uiso 0.50 1 calc PR D -2
H10P H 0.4823 0.0640 -0.0698 0.095 Uiso 0.50 1 calc PR D -2
C108 C 0.5543(11) 0.0866(11) -0.2084(4) 0.075(3) Uani 0.50 1 d PDU D -2
H10Q H 0.4757 0.0176 -0.2333 0.113 Uiso 0.50 1 calc PR D -2
H10R H 0.6187 0.0839 -0.2281 0.113 Uiso 0.50 1 calc PR D -2
H10S H 0.5568 0.1634 -0.2068 0.113 Uiso 0.50 1 calc PR D -2
C109 C 0.6043(8) -0.1890(10) -0.0739(4) 0.045(2) Uani 0.50 1 d PDU D -2
C110 C 0.6436(9) -0.2006(9) -0.0107(5) 0.060(2) Uani 0.50 1 d PDU D -2
H11D H 0.6454 -0.2766 -0.0177 0.090 Uiso 0.50 1 calc PR D -2
H11E H 0.5861 -0.2018 0.0159 0.090 Uiso 0.50 1 calc PR D -2
H11F H 0.7244 -0.1308 0.0104 0.090 Uiso 0.50 1 calc PR D -2
C111 C 0.4715(10) -0.2910(8) -0.1011(5) 0.071(3) Uani 0.50 1 d PDU D -2
H11G H 0.4424 -0.2838 -0.1409 0.107 Uiso 0.50 1 calc PR D -2
H11H H 0.4221 -0.2834 -0.0711 0.107 Uiso 0.50 1 calc PR D -2
H11I H 0.4655 -0.3708 -0.1086 0.107 Uiso 0.50 1 calc PR D -2
C112 C 0.6777(10) -0.2105(10) -0.1197(5) 0.067(3) Uani 0.50 1 d PDU D -2
H11J H 0.7528 -0.1335 -0.1142 0.101 Uiso 0.50 1 calc PR D -2
H11K H 0.6308 -0.2411 -0.1629 0.101 Uiso 0.50 1 calc PR D -2
H11L H 0.6972 -0.2708 -0.1116 0.101 Uiso 0.50 1 calc PR D -2
P12 P 0.3657(8) 0.0297(9) 0.0602(5) 0.0378(7) Uani 0.50 1 d PDU D -2
C113 C 0.2096(8) -0.0956(9) 0.0402(4) 0.047(2) Uani 0.50 1 d PDU D -2
H11M H 0.2081 -0.1617 0.0555 0.056 Uiso 0.50 1 calc PR D -2
H11N H 0.1625 -0.0663 0.0642 0.056 Uiso 0.50 1 calc PR D -2
C114 C 0.1430(7) -0.1524(6) -0.0298(3) 0.0500(16) Uani 0.50 1 d PDU D -2
H114 H 0.1922 -0.0997 -0.0547 0.060 Uiso 0.50 1 calc PR D -2
C115 C 0.1199(9) -0.2808(8) -0.0570(5) 0.061(2) Uani 0.50 1 d PDU D -2
H11O H 0.1973 -0.2784 -0.0558 0.092 Uiso 0.50 1 calc PR D -2
H11P H 0.0743 -0.3148 -0.1007 0.092 Uiso 0.50 1 calc PR D -2
H11Q H 0.0731 -0.3322 -0.0321 0.092 Uiso 0.50 1 calc PR D -2
C116 C 0.0196(8) -0.1596(10) -0.0353(5) 0.068(2) Uani 0.50 1 d PDU D -2
H11R H -0.0288 -0.2077 -0.0782 0.102 Uiso 0.50 1 calc PR D -2
H11S H 0.0320 -0.0770 -0.0261 0.102 Uiso 0.50 1 calc PR D -2
H11T H -0.0230 -0.1987 -0.0052 0.102 Uiso 0.50 1 calc PR D -2
C117 C 0.414(3) 0.036(2) 0.1411(8) 0.071(4) Uani 0.50 1 d PDU D -2
H11U H 0.4721 0.1237 0.1639 0.085 Uiso 0.50 1 calc PR D -2
H11V H 0.3424 0.0127 0.1599 0.085 Uiso 0.50 1 calc PR D -2
C118 C 0.4725(11) -0.0344(10) 0.1586(5) 0.073(3) Uani 0.50 1 d PDU D -2
H118 H 0.5499 -0.0061 0.1435 0.088 Uiso 0.50 1 calc PR D -2
C119 C 0.3961(13) -0.1688(11) 0.1287(7) 0.104(4) Uani 0.50 1 d PDU D -2
H11W H 0.3202 -0.1994 0.1433 0.156 Uiso 0.50 1 calc PR D -2
H11X H 0.4393 -0.2087 0.1403 0.156 Uiso 0.50 1 calc PR D -2
H11Y H 0.3786 -0.1869 0.0827 0.156 Uiso 0.50 1 calc PR D -2
C120 C 0.5035(13) -0.0061(13) 0.2299(5) 0.090(3) Uani 0.50 1 d PDU D -2
H12D H 0.4293 -0.0315 0.2461 0.135 Uiso 0.50 1 calc PR D -2
H12E H 0.5587 0.0819 0.2492 0.135 Uiso 0.50 1 calc PR D -2
H12F H 0.5424 -0.0505 0.2402 0.135 Uiso 0.50 1 calc PR D -2
C121 C 0.3570(7) 0.1703(9) 0.0658(4) 0.042(2) Uani 0.50 1 d PDU D -2
C122 C 0.3040(9) 0.1632(9) 0.0008(4) 0.057(2) Uani 0.50 1 d PDU D -2
H12G H 0.3049 0.2394 0.0027 0.086 Uiso 0.50 1 calc PR D -2
H12H H 0.2206 0.0945 -0.0134 0.086 Uiso 0.50 1 calc PR D -2
H12I H 0.3523 0.1512 -0.0289 0.086 Uiso 0.50 1 calc PR D -2
C123 C 0.4813(9) 0.2807(9) 0.0901(5) 0.073(3) Uani 0.50 1 d PDU D -2
H12J H 0.4782 0.3536 0.0886 0.109 Uiso 0.50 1 calc PR D -2
H12K H 0.5356 0.2711 0.0639 0.109 Uiso 0.50 1 calc PR D -2
H12L H 0.5114 0.2895 0.1337 0.109 Uiso 0.50 1 calc PR D -2
C124 C 0.2732(9) 0.1781(10) 0.1077(5) 0.059(2) Uani 0.50 1 d PDU D -2
H12M H 0.2994 0.1740 0.1490 0.088 Uiso 0.50 1 calc PR D -2
H12N H 0.1908 0.1098 0.0885 0.088 Uiso 0.50 1 calc PR D -2
H12O H 0.2749 0.2555 0.1127 0.088 Uiso 0.50 1 calc PR D -2
B200 B 0.7671(3) 0.5078(3) 0.75003(14) 0.0254(6) Uani 1 1 d . . .
C201 C 0.6984(3) 0.4070(3) 0.68008(14) 0.0290(6) Uani 1 1 d . . .
C202 C 0.6168(3) 0.2835(3) 0.67223(15) 0.0327(6) Uani 1 1 d . . .
H202 H 0.5985 0.2577 0.7085 0.039 Uiso 1 1 calc R . .
C203 C 0.5617(3) 0.1973(3) 0.61288(16) 0.0397(7) Uani 1 1 d D E .
C204 C 0.5874(4) 0.2294(3) 0.55851(16) 0.0448(8) Uani 1 1 d . . .
H204 H 0.5489 0.1707 0.5180 0.054 Uiso 1 1 calc R . .
C205 C 0.6711(4) 0.3503(3) 0.56510(16) 0.0439(8) Uani 1 1 d D F .
C206 C 0.7239(3) 0.4367(3) 0.62424(15) 0.0361(7) Uani 1 1 d . . .
H206 H 0.7794 0.5191 0.6270 0.043 Uiso 1 1 calc R . .
C207 C 0.4716(4) 0.0673(4) 0.60823(18) 0.0554(10) Uani 1 1 d D . .
F1 F 0.3928(3) 0.0598(3) 0.64467(19) 0.0860(13) Uani 0.911(5) 1 d PDU E 1
F2 F 0.5222(3) 0.0082(3) 0.6258(2) 0.0958(15) Uani 0.911(5) 1 d PDU E 1
F3 F 0.4066(4) 0.0011(3) 0.54985(15) 0.0905(13) Uani 0.911(5) 1 d PDU E 1
F101 F 0.493(2) -0.0126(10) 0.5713(13) 0.086(8) Uani 0.089(5) 1 d PDU E 2
F102 F 0.3593(8) 0.0360(16) 0.5836(14) 0.087(8) Uani 0.089(5) 1 d PDU E 2
F103 F 0.469(2) 0.0450(15) 0.6631(6) 0.074(7) Uani 0.089(5) 1 d PDU E 2
C208 C 0.7039(4) 0.3896(4) 0.50748(18) 0.0650(13) Uani 1 1 d D . .
F4 F 0.6674(8) 0.4695(8) 0.5025(4) 0.084(2) Uani 0.653(19) 1 d PDU F 1
F5 F 0.6427(11) 0.2989(5) 0.4543(2) 0.103(3) Uani 0.653(19) 1 d PDU F 1
F6 F 0.8187(5) 0.4459(10) 0.5087(4) 0.086(2) Uani 0.653(19) 1 d PDU F 1
F104 F 0.7110(18) 0.3031(9) 0.4651(6) 0.084(4) Uani 0.347(19) 1 d PDU F 2
F105 F 0.8165(9) 0.4858(11) 0.5208(5) 0.082(4) Uani 0.347(19) 1 d PDU F 2
F106 F 0.6324(12) 0.4168(18) 0.4812(7) 0.099(5) Uani 0.347(19) 1 d PDU F 2
C209 C 0.8894(3) 0.5010(3) 0.76907(13) 0.0270(5) Uani 1 1 d . . .
C210 C 0.8862(3) 0.4168(3) 0.79946(14) 0.0320(6) Uani 1 1 d . . .
H210 H 0.8131 0.3655 0.8103 0.038 Uiso 1 1 calc R . .
C211 C 0.9870(3) 0.4061(3) 0.81423(14) 0.0374(7) Uani 1 1 d D G .
C212 C 1.0945(3) 0.4771(3) 0.79877(16) 0.0405(8) Uani 1 1 d . . .
H212 H 1.1636 0.4709 0.8097 0.049 Uiso 1 1 calc R . .
C213 C 1.0988(3) 0.5577(3) 0.76686(16) 0.0389(7) Uani 1 1 d D H .
C214 C 0.9983(3) 0.5693(3) 0.75205(15) 0.0319(6) Uani 1 1 d . . .
H214 H 1.0042 0.6252 0.7298 0.038 Uiso 1 1 calc R . .
C215 C 0.9739(3) 0.3136(4) 0.84827(17) 0.0537(10) Uani 1 1 d D . .
F7 F 1.0819(7) 0.3285(13) 0.8696(6) 0.075(3) Uani 0.54(3) 1 d PDU G 1
F8 F 0.9025(14) 0.1998(5) 0.8131(5) 0.076(3) Uani 0.54(3) 1 d PDU G 1
F9 F 0.9289(14) 0.3297(11) 0.8997(4) 0.058(2) Uani 0.54(3) 1 d PDU G 1
F107 F 0.8746(10) 0.2039(6) 0.8205(6) 0.056(3) Uani 0.46(3) 1 d PDU G 2
F108 F 0.9649(17) 0.3508(11) 0.9076(4) 0.067(3) Uani 0.46(3) 1 d PDU G 2
F109 F 1.0659(10) 0.2945(15) 0.8507(9) 0.071(3) Uani 0.46(3) 1 d PDU G 2
C216 C 1.2127(3) 0.6345(4) 0.7477(2) 0.0566(10) Uani 1 1 d D . .
F10 F 1.2455(6) 0.7525(4) 0.7643(4) 0.089(2) Uani 0.691(15) 1 d PDU H 1
F11 F 1.3061(4) 0.6303(9) 0.7714(5) 0.102(3) Uani 0.691(15) 1 d PDU H 1
F12 F 1.1988(5) 0.6042(7) 0.6852(2) 0.084(2) Uani 0.691(15) 1 d PDU H 1
F110 F 1.2792(10) 0.5811(11) 0.7388(8) 0.078(4) Uani 0.309(15) 1 d PDU H 2
F111 F 1.1971(9) 0.6593(18) 0.6953(6) 0.084(4) Uani 0.309(15) 1 d PDU H 2
F112 F 1.2848(11) 0.7411(10) 0.7911(7) 0.103(5) Uani 0.309(15) 1 d PDU H 2
C217 C 0.6815(3) 0.4755(2) 0.80168(14) 0.0263(5) Uani 1 1 d . . .
C218 C 0.5561(3) 0.4208(3) 0.78454(16) 0.0341(6) Uani 1 1 d . . .
H218 H 0.5197 0.4023 0.7419 0.041 Uiso 1 1 calc R . .
C219 C 0.4825(3) 0.3925(3) 0.82782(18) 0.0413(8) Uani 1 1 d D I .
C220 C 0.5304(3) 0.4186(3) 0.89055(19) 0.0429(8) Uani 1 1 d . . .
H220 H 0.4798 0.3975 0.9198 0.051 Uiso 1 1 calc R . .
C221 C 0.6554(3) 0.4769(3) 0.90933(16) 0.0399(7) Uani 1 1 d D J .
C222 C 0.7287(3) 0.5050(3) 0.86585(15) 0.0318(6) Uani 1 1 d . . .
H222 H 0.8139 0.5456 0.8803 0.038 Uiso 1 1 calc R . .
C223 C 0.3482(4) 0.3306(4) 0.8046(2) 0.0653(13) Uani 1 1 d D . .
F13 F 0.3072(5) 0.2412(11) 0.7506(4) 0.077(2) Uani 0.65(3) 1 d PDU I 1
F14 F 0.3151(6) 0.4083(8) 0.7939(9) 0.108(3) Uani 0.65(3) 1 d PDU I 1
F15 F 0.2883(5) 0.2818(13) 0.8467(4) 0.093(3) Uani 0.65(3) 1 d PDU I 1
F113 F 0.2879(9) 0.325(2) 0.8503(5) 0.097(5) Uani 0.35(3) 1 d PDU I 2
F114 F 0.3031(10) 0.2152(10) 0.7681(11) 0.080(4) Uani 0.35(3) 1 d PDU I 2
F115 F 0.3179(9) 0.3851(18) 0.7682(11) 0.090(5) Uani 0.35(3) 1 d PDU I 2
C224 C 0.7110(4) 0.5053(4) 0.9764(2) 0.0603(12) Uani 1 1 d D . .
F16 F 0.6346(6) 0.4820(9) 1.0131(3) 0.104(3) Uani 0.573(11) 1 d PDU J 1
F17 F 0.7819(9) 0.4646(9) 0.9865(2) 0.091(3) Uani 0.573(11) 1 d PDU J 1
F18 F 0.7891(6) 0.6295(5) 1.0024(3) 0.086(2) Uani 0.573(11) 1 d PDU J 1
F116 F 0.8238(6) 0.5799(12) 0.9937(3) 0.118(4) Uani 0.427(11) 1 d PDU J 2
F117 F 0.6555(9) 0.5334(10) 1.0172(3) 0.078(3) Uani 0.427(11) 1 d PDU J 2
F118 F 0.6962(12) 0.3970(8) 0.9838(4) 0.098(3) Uani 0.427(11) 1 d PDU J 2
C225 C 0.7985(3) 0.6449(3) 0.74895(14) 0.0292(6) Uani 1 1 d . . .
C226 C 0.7165(3) 0.6623(3) 0.71398(16) 0.0362(7) Uani 1 1 d . . .
H226 H 0.6438 0.5926 0.6882 0.043 Uiso 1 1 calc R . .
C227 C 0.7372(4) 0.7777(3) 0.71552(18) 0.0465(9) Uani 1 1 d D K .
C228 C 0.8413(4) 0.8805(4) 0.7514(2) 0.0569(11) Uani 1 1 d . K .
H228 H 0.8564 0.9594 0.7517 0.068 Uiso 1 1 calc R . .
C229 C 0.9242(4) 0.8672(3) 0.7873(2) 0.0579(11) Uani 1 1 d D . .
C230 C 0.9025(3) 0.7517(3) 0.78615(19) 0.0425(8) Uani 1 1 d . L .
H230 H 0.9605 0.7452 0.8115 0.051 Uiso 1 1 calc R . .
C231 C 0.6412(5) 0.7868(4) 0.6772(2) 0.0717(15) Uani 1 1 d D . .
F19 F 0.5458(6) 0.7575(9) 0.7039(4) 0.096(3) Uani 0.50 1 d PDU K 1
F20 F 0.5965(8) 0.7071(7) 0.6198(3) 0.092(3) Uani 0.50 1 d PDU K 1
F21 F 0.6769(10) 0.8945(6) 0.6716(5) 0.125(4) Uani 0.50 1 d PDU K 1
F119 F 0.6507(9) 0.7664(9) 0.6174(3) 0.109(3) Uani 0.50 1 d PDU K 2
F120 F 0.6629(8) 0.9011(6) 0.6956(4) 0.100(3) Uani 0.50 1 d PDU K 2
F121 F 0.5317(5) 0.7149(8) 0.6802(5) 0.093(3) Uani 0.50 1 d PDU K 2
C232 C 1.0381(6) 0.9839(6) 0.8206(3) 0.0791(19) Uani 0.658(8) 1 d PDU L 1
F22 F 1.1252(5) 0.9659(6) 0.8427(4) 0.101(3) Uani 0.658(8) 1 d PDU L 1
F23 F 1.0211(5) 1.0445(6) 0.8724(3) 0.102(2) Uani 0.658(8) 1 d PDU L 1
F24 F 1.0771(5) 1.0610(5) 0.7868(3) 0.119(3) Uani 0.658(8) 1 d PDU L 1
C332 C 1.0371(9) 0.9674(8) 0.8361(5) 0.0791(19) Uani 0.342(8) 1 d PDU L 2
F122 F 1.0575(10) 1.0785(6) 0.8380(7) 0.100(4) Uani 0.342(8) 1 d PDU L 2
F123 F 1.1349(8) 0.9650(13) 0.8215(7) 0.111(5) Uani 0.342(8) 1 d PDU L 2
F124 F 1.0381(10) 0.9651(10) 0.8954(4) 0.121(4) Uani 0.342(8) 1 d PDU L 2

loop_
_atom_site_aniso_label
_atom_site_aniso_U_11
_atom_site_aniso_U_22
_atom_site_aniso_U_33
_atom_site_aniso_U_23
_atom_site_aniso_U_13
_atom_site_aniso_U_12
Rh1 0.0412(2) 0.0384(2) 0.03135(19) 0.00704(14) 0.00756(14) 0.02564(17)
P1 0.0440(9) 0.0359(12) 0.0380(10) 0.0031(10) 0.0099(8) 0.0246(7)
C1 0.061(5) 0.055(4) 0.057(4) 0.017(3) 0.009(3) 0.029(3)
C2 0.058(3) 0.057(3) 0.051(3) 0.026(3) 0.010(3) 0.030(3)
C3 0.073(4) 0.061(4) 0.042(3) 0.019(3) 0.011(3) 0.036(3)
C4 0.076(4) 0.074(4) 0.062(4) 0.030(3) 0.008(4) 0.036(4)
C5 0.045(4) 0.040(4) 0.053(4) 0.009(3) 0.006(3) 0.025(3)
C6 0.046(3) 0.054(4) 0.048(3) 0.013(3) -0.002(3) 0.025(3)
C7 0.047(3) 0.055(4) 0.061(4) 0.011(3) 0.007(3) 0.035(3)
C8 0.057(5) 0.071(5) 0.069(5) 0.011(4) -0.001(4) 0.034(4)
C9 0.045(4) 0.046(4) 0.045(4) -0.001(3) 0.017(3) 0.023(3)
C10 0.057(5) 0.066(5) 0.056(5) 0.005(4) 0.022(4) 0.024(4)
C11 0.050(4) 0.049(4) 0.035(4) 0.005(3) 0.011(3) 0.019(3)
C12 0.060(5) 0.056(5) 0.060(5) 0.005(4) 0.025(4) 0.033(4)
P2 0.0440(9) 0.0359(12) 0.0380(10) 0.0031(10) 0.0099(8) 0.0246(7)
C13 0.056(4) 0.044(4) 0.047(4) 0.016(3) 0.011(3) 0.026(3)
C14 0.062(3) 0.048(3) 0.047(3) 0.019(2) 0.011(3) 0.031(3)
C15 0.071(4) 0.066(4) 0.056(4) 0.025(3) 0.018(3) 0.029(3)
C16 0.082(5) 0.070(4) 0.062(4) 0.031(4) 0.007(4) 0.035(4)
C17 0.050(4) 0.047(4) 0.058(5) 0.011(3) 0.013(3) 0.026(3)
C18 0.055(4) 0.054(4) 0.065(4) 0.017(3) 0.004(3) 0.027(3)
C19 0.060(4) 0.070(4) 0.078(4) 0.018(4) 0.016(3) 0.032(3)
C20 0.057(5) 0.066(5) 0.063(5) 0.013(4) 0.001(4) 0.027(4)
C21 0.046(4) 0.051(4) 0.040(4) 0.007(3) 0.014(3) 0.028(3)
C22 0.059(5) 0.073(6) 0.065(6) 0.012(4) 0.028(4) 0.024(4)
C23 0.056(5) 0.060(5) 0.040(4) 0.006(3) 0.017(3) 0.026(4)
C24 0.049(4) 0.055(5) 0.047(4) 0.011(3) 0.023(3) 0.030(3)
Rh2 0.0363(2) 0.0318(2) 0.0452(2) 0.00270(15) 0.00350(16) 0.01750(16)
P11 0.045(2) 0.0342(10) 0.0363(6) 0.0077(7) 0.0086(13) 0.0232(13)
C101 0.067(4) 0.073(4) 0.080(5) 0.021(4) 0.020(4) 0.039(3)
C102 0.076(4) 0.085(4) 0.085(4) 0.016(3) 0.019(3) 0.031(3)
C103 0.064(4) 0.061(4) 0.062(4) 0.010(3) 0.016(3) 0.025(3)
C104 0.079(5) 0.096(5) 0.088(5) 0.015(4) 0.021(4) 0.035(4)
C105 0.050(4) 0.037(3) 0.032(3) 0.014(3) 0.011(3) 0.023(3)
C106 0.054(3) 0.037(3) 0.041(3) 0.021(2) 0.009(2) 0.022(2)
C107 0.070(4) 0.067(4) 0.070(4) 0.032(3) 0.023(3) 0.042(3)
C108 0.085(5) 0.075(4) 0.068(4) 0.032(4) 0.011(4) 0.039(4)
C109 0.054(4) 0.042(4) 0.053(4) 0.015(3) 0.018(3) 0.033(3)
C110 0.068(5) 0.053(4) 0.067(4) 0.018(3) 0.000(4) 0.039(4)
C111 0.078(5) 0.047(4) 0.087(5) 0.014(3) 0.003(4) 0.035(4)
C112 0.072(5) 0.060(4) 0.074(5) 0.016(3) 0.033(4) 0.036(4)
P12 0.045(2) 0.0342(10) 0.0363(6) 0.0077(7) 0.0086(13) 0.0232(13)
C113 0.042(3) 0.047(3) 0.036(3) 0.009(3) 0.005(3) 0.015(3)
C114 0.054(3) 0.047(3) 0.038(3) 0.011(2) 0.000(2) 0.019(2)
C115 0.060(4) 0.057(4) 0.060(4) 0.004(3) 0.013(3) 0.030(3)
C116 0.059(4) 0.077(4) 0.061(4) 0.011(3) 0.002(3) 0.034(3)
C117 0.078(5) 0.072(5) 0.067(5) 0.027(4) 0.021(4) 0.039(4)
C118 0.080(4) 0.078(4) 0.070(4) 0.032(3) 0.022(3) 0.042(3)
C119 0.106(5) 0.100(5) 0.105(6) 0.035(4) 0.012(4) 0.052(4)
C120 0.095(5) 0.098(5) 0.082(5) 0.040(4) 0.020(4) 0.046(4)
C121 0.043(3) 0.040(3) 0.050(4) 0.009(3) 0.011(3) 0.028(3)
C122 0.064(4) 0.048(4) 0.061(4) 0.017(3) 0.000(3) 0.031(3)
C123 0.066(5) 0.054(4) 0.098(5) 0.012(4) -0.003(4) 0.038(4)
C124 0.057(4) 0.058(4) 0.069(4) 0.013(3) 0.021(3) 0.037(3)
B200 0.0274(15) 0.0251(15) 0.0267(15) 0.0077(12) 0.0054(12) 0.0157(13)
C201 0.0298(14) 0.0307(14) 0.0314(14) 0.0073(11) 0.0034(11) 0.0205(12)
C202 0.0336(15) 0.0306(15) 0.0309(15) 0.0058(12) 0.0020(12) 0.0163(12)
C203 0.0391(17) 0.0325(16) 0.0401(17) 0.0017(13) 0.0001(14) 0.0177(14)
C204 0.052(2) 0.0458(19) 0.0322(16) -0.0010(14) -0.0049(15) 0.0293(17)
C205 0.061(2) 0.049(2) 0.0302(16) 0.0106(14) 0.0065(15) 0.0363(18)
C206 0.0464(18) 0.0370(16) 0.0306(15) 0.0105(13) 0.0064(13) 0.0257(15)
C207 0.049(2) 0.038(2) 0.052(2) -0.0038(17) 0.0009(18) 0.0107(17)
F1 0.069(2) 0.0483(17) 0.102(3) 0.0020(16) 0.0329(19) 0.0074(15)
F2 0.077(2) 0.0461(17) 0.153(4) 0.041(2) 0.003(2) 0.0210(16)
F3 0.092(2) 0.0503(17) 0.0595(19) -0.0105(14) -0.0129(17) -0.0012(16)
F101 0.089(11) 0.060(10) 0.092(11) 0.019(8) 0.015(9) 0.028(8)
F102 0.073(10) 0.076(10) 0.090(11) 0.013(9) 0.012(9) 0.026(8)
F103 0.069(10) 0.051(9) 0.091(10) 0.021(8) 0.016(8) 0.023(7)
C208 0.099(4) 0.059(3) 0.0310(19) 0.0129(18) 0.010(2) 0.037(3)
F4 0.119(5) 0.089(4) 0.058(3) 0.041(3) 0.010(3) 0.057(4)
F5 0.159(7) 0.085(4) 0.031(2) 0.009(2) 0.010(3) 0.042(4)
F6 0.103(4) 0.111(5) 0.058(4) 0.040(4) 0.044(3) 0.056(3)
F104 0.125(8) 0.074(5) 0.056(5) 0.027(4) 0.050(5) 0.046(5)
F105 0.107(7) 0.070(6) 0.045(5) 0.020(4) 0.036(4) 0.022(5)
F106 0.105(7) 0.122(8) 0.068(6) 0.053(6) -0.011(5) 0.050(6)
C209 0.0287(14) 0.0275(13) 0.0238(13) 0.0025(10) 0.0031(10) 0.0161(11)
C210 0.0362(16) 0.0355(15) 0.0302(14) 0.0079(12) 0.0076(12) 0.0236(13)
C211 0.0460(18) 0.0492(19) 0.0295(15) 0.0099(13) 0.0065(13) 0.0348(16)
C212 0.0384(17) 0.052(2) 0.0359(16) 0.0035(14) 0.0010(13) 0.0320(16)
C213 0.0274(15) 0.0431(18) 0.0417(17) 0.0052(14) 0.0060(13) 0.0180(14)
C214 0.0293(14) 0.0333(15) 0.0328(15) 0.0076(12) 0.0062(12) 0.0168(12)
C215 0.065(3) 0.074(3) 0.053(2) 0.032(2) 0.016(2) 0.053(2)
F7 0.091(4) 0.117(6) 0.064(5) 0.036(4) 0.007(3) 0.086(4)
F8 0.121(6) 0.066(4) 0.073(4) 0.025(3) 0.026(4) 0.071(4)
F9 0.078(6) 0.085(5) 0.049(3) 0.040(3) 0.028(3) 0.060(4)
F107 0.059(4) 0.038(3) 0.082(5) 0.029(3) 0.015(3) 0.028(3)
F108 0.071(7) 0.096(6) 0.045(4) 0.030(4) 0.007(3) 0.047(5)
F109 0.071(5) 0.077(6) 0.110(7) 0.059(5) 0.041(4) 0.055(4)
C216 0.0329(19) 0.065(3) 0.073(3) 0.024(2) 0.0147(19) 0.0241(19)
F10 0.060(3) 0.058(3) 0.135(5) 0.034(3) 0.039(3) 0.013(2)
F11 0.033(2) 0.133(5) 0.157(6) 0.082(5) 0.016(3) 0.039(3)
F12 0.066(3) 0.091(4) 0.085(3) 0.029(3) 0.045(2) 0.026(3)
F110 0.048(5) 0.089(6) 0.112(8) 0.025(5) 0.042(5) 0.045(5)
F111 0.048(5) 0.107(8) 0.101(7) 0.060(6) 0.028(5) 0.029(5)
F112 0.062(6) 0.083(7) 0.116(8) 0.017(6) 0.024(6) 0.006(5)
C217 0.0279(13) 0.0232(13) 0.0320(14) 0.0084(11) 0.0077(11) 0.0160(11)
C218 0.0299(15) 0.0323(15) 0.0416(17) 0.0083(13) 0.0073(13) 0.0182(13)
C219 0.0309(16) 0.0365(17) 0.060(2) 0.0119(15) 0.0179(15) 0.0199(14)
C220 0.0456(19) 0.0411(18) 0.058(2) 0.0231(16) 0.0315(17) 0.0275(16)
C221 0.0484(19) 0.0470(19) 0.0379(17) 0.0179(15) 0.0189(15) 0.0310(16)
C222 0.0330(15) 0.0368(16) 0.0321(15) 0.0111(12) 0.0104(12) 0.0219(13)
C223 0.034(2) 0.063(3) 0.089(3) 0.010(3) 0.021(2) 0.0209(19)
F13 0.033(2) 0.090(4) 0.076(4) 0.012(3) 0.010(2) 0.013(2)
F14 0.051(3) 0.106(4) 0.179(8) 0.020(5) 0.013(4) 0.061(3)
F15 0.045(3) 0.087(5) 0.106(4) 0.011(3) 0.040(3) 0.008(3)
F113 0.041(5) 0.115(9) 0.096(7) -0.014(6) 0.034(4) 0.028(5)
F114 0.049(5) 0.070(6) 0.085(8) -0.001(5) 0.021(5) 0.012(4)
F115 0.048(5) 0.118(8) 0.116(9) 0.030(6) 0.014(5) 0.053(5)
C224 0.078(3) 0.094(4) 0.041(2) 0.035(2) 0.031(2) 0.058(3)
F16 0.104(5) 0.132(7) 0.053(3) 0.039(4) 0.048(3) 0.034(4)
F17 0.137(6) 0.136(6) 0.049(3) 0.019(3) 0.002(3) 0.113(5)
F18 0.106(5) 0.090(4) 0.054(3) 0.008(3) -0.018(3) 0.056(3)
F116 0.077(5) 0.174(8) 0.043(4) 0.046(5) 0.011(3) 0.014(5)
F117 0.117(6) 0.110(6) 0.048(4) 0.013(4) 0.025(4) 0.092(5)
F118 0.132(7) 0.105(6) 0.073(5) 0.043(4) -0.008(5) 0.071(5)
C225 0.0335(15) 0.0289(14) 0.0318(14) 0.0109(12) 0.0116(12) 0.0196(12)
C226 0.0465(18) 0.0378(17) 0.0353(16) 0.0142(13) 0.0129(14) 0.0277(15)
C227 0.069(2) 0.050(2) 0.052(2) 0.0304(18) 0.0295(19) 0.045(2)
C228 0.071(3) 0.038(2) 0.087(3) 0.033(2) 0.044(2) 0.037(2)
C229 0.046(2) 0.0265(17) 0.095(3) 0.0103(19) 0.025(2) 0.0158(15)
C230 0.0365(17) 0.0284(16) 0.061(2) 0.0086(15) 0.0101(16) 0.0175(14)
C231 0.118(5) 0.082(4) 0.063(3) 0.038(3) 0.028(3) 0.079(4)
F19 0.088(5) 0.141(8) 0.095(6) 0.034(5) 0.016(4) 0.086(5)
F20 0.119(6) 0.104(5) 0.088(5) 0.036(4) 0.000(4) 0.084(5)
F21 0.164(7) 0.100(5) 0.161(8) 0.090(5) 0.025(5) 0.085(5)
F119 0.158(7) 0.140(7) 0.075(4) 0.052(4) 0.023(4) 0.102(6)
F120 0.141(6) 0.091(5) 0.125(6) 0.042(4) 0.023(5) 0.100(5)
F121 0.083(5) 0.091(5) 0.126(7) 0.046(5) -0.004(4) 0.059(4)
C232 0.068(3) 0.035(3) 0.125(4) 0.023(3) 0.015(3) 0.021(2)
F22 0.057(3) 0.056(3) 0.146(6) -0.008(3) -0.010(3) 0.018(2)
F23 0.098(4) 0.077(4) 0.082(4) -0.020(3) 0.002(3) 0.029(3)
F24 0.108(4) 0.054(3) 0.126(5) 0.034(3) 0.018(4) -0.012(3)
C332 0.068(3) 0.035(3) 0.125(4) 0.023(3) 0.015(3) 0.021(2)
F122 0.097(6) 0.041(4) 0.138(8) 0.005(5) 0.008(6) 0.029(4)
F123 0.061(6) 0.082(7) 0.150(9) -0.005(6) 0.018(6) 0.025(5)
F124 0.092(6) 0.071(6) 0.130(7) -0.012(5) -0.021(6) 0.013(5)

loop_
_atom_type_symbol
_atom_type_description
_atom_type_scat_dispersion_real
_atom_type_scat_dispersion_imag
_atom_type_scat_source
C C 0.0033 0.0016 'International Tables Vol C Tables 4.2.6.8 and 6.1.1.4'
H H 0.0000 0.0000 'International Tables Vol C Tables 4.2.6.8 and 6.1.1.4'
B B 0.0013 0.0007 'International Tables Vol C Tables 4.2.6.8 and 6.1.1.4'
F F 0.0171 0.0103 'International Tables Vol C Tables 4.2.6.8 and 6.1.1.4'
P P 0.1023 0.0942 'International Tables Vol C Tables 4.2.6.8 and 6.1.1.4'
Rh Rh -1.1178 0.9187 'International Tables Vol C Tables 4.2.6.8 and 6.1.1.4'

loop_
_geom_angle_atom_site_label_1
_geom_angle_atom_site_label_2
_geom_angle_atom_site_label_3
_geom_angle
_geom_angle_site_symmetry_1
_geom_angle_site_symmetry_3
H3A Rh1 P1 80.5 . .
H7A Rh1 P1 82.8 . .
H3A Rh1 P1 99.5 . 2_776
H7A Rh1 P1 97.2 . 2_776
P1 Rh1 P1 179.998(3) . 2_776
H3A Rh1 P2 81.3 . 2_776
H7A Rh1 P2 84.4 . 2_776
P1 Rh1 P2 1.9(8) . 2_776
P1 Rh1 P2 178.1(8) 2_776 2_776
H3A Rh1 P2 98.7 . .
H7A Rh1 P2 95.6 . .
P1 Rh1 P2 178.1(8) . .
P1 Rh1 P2 1.9(8) 2_776 .
P2 Rh1 P2 179.999(3) 2_776 .
H3A Rh1 H0A 166.1 . .
H7A Rh1 H0A 79.5 . .
P1 Rh1 H0A 87(2) . .
P1 Rh1 H0A 93(2) 2_776 .
P2 Rh1 H0A 87(2) 2_776 .
P2 Rh1 H0A 93(2) . .
H3A Rh1 H0B 87.9 . .
H7A Rh1 H0B 170.4 . .
P1 Rh1 H0B 88(2) . .
P1 Rh1 H0B 92(2) 2_776 .
P2 Rh1 H0B 86(2) 2_776 .
P2 Rh1 H0B 94(2) . .
H0A Rh1 H0B 98.3(10) . .
C1 P1 C5 98.9(10) . .
C1 P1 C9 104.2(9) . .
C5 P1 C9 104.0(9) . .
C1 P1 Rh1 112.6(9) . .
C5 P1 Rh1 116.1(9) . .
C9 P1 Rh1 118.7(6) . .
C2 C1 P1 108.6(10) . .
C2 C1 H1A 110.0 . .
P1 C1 H1A 110.0 . .
C2 C1 H1B 110.0 . .
P1 C1 H1B 110.0 . .
H1A C1 H1B 108.4 . .
C3 C2 C4 109.1(7) . .
C3 C2 C1 113.5(10) . .
C4 C2 C1 108.2(8) . .
C3 C2 H2 108.6 . .
C4 C2 H2 108.6 . .
C1 C2 H2 108.6 . .
C6 C5 P1 108.8(9) . .
C6 C5 H5A 109.9 . .
P1 C5 H5A 109.9 . .
C6 C5 H5B 109.9 . .
P1 C5 H5B 109.9 . .
H5A C5 H5B 108.3 . .
C7 C6 C8 106.9(8) . .
C7 C6 C5 111.8(8) . .
C8 C6 C5 108.4(8) . .
C7 C6 H6 109.9 . .
C8 C6 H6 109.9 . .
C5 C6 H6 109.9 . .
C10 C9 C12 110.7(8) . .
C10 C9 C11 110.7(9) . .
C12 C9 C11 110.0(8) . .
C10 C9 P1 108.5(8) . .
C12 C9 P1 109.3(9) . .
C11 C9 P1 107.6(8) . .
C13 P2 C17 110.3(10) . .
C13 P2 C21 105.1(8) . .
C17 P2 C21 107.1(9) . .
C13 P2 Rh1 110.1(9) . .
C17 P2 Rh1 111.2(9) . .
C21 P2 Rh1 112.9(6) . .
C14 C13 P2 124.2(10) . .
C14 C13 H13A 106.3 . .
P2 C13 H13A 106.3 . .
C14 C13 H13B 106.3 . .
P2 C13 H13B 106.3 . .
H13A C13 H13B 106.4 . .
C16 C14 C15 110.2(7) . .
C16 C14 C13 112.0(7) . .
C15 C14 C13 111.8(9) . .
C16 C14 H14 107.5 . .
C15 C14 H14 107.5 . .
C13 C14 H14 107.5 . .
C18 C17 P2 125.4(11) . .
C18 C17 H17A 106.0 . .
P2 C17 H17A 106.0 . .
C18 C17 H17B 106.0 . .
P2 C17 H17B 106.0 . .
H17A C17 H17B 106.3 . .
C19 C18 C20 111.6(8) . .
C19 C18 C17 115.8(9) . .
C20 C18 C17 109.2(8) . .
C19 C18 H18 106.5 . .
C20 C18 H18 106.5 . .
C17 C18 H18 106.5 . .
C23 C21 C22 109.6(9) . .
C23 C21 C24 109.4(9) . .
C22 C21 C24 109.0(9) . .
C23 C21 P2 109.6(8) . .
C22 C21 P2 108.9(9) . .
C24 C21 P2 110.2(9) . .
H10F Rh2 H10P 82.0 . .
H10F Rh2 P11 86.3 . .
H10P Rh2 P11 76.9 . .
H10F Rh2 P11 93.7 . 2_655
H10P Rh2 P11 103.1 . 2_655
P11 Rh2 P11 179.998(1) . 2_655
H10F Rh2 P12 97.1 . .
H10P Rh2 P12 101.6 . .
P11 Rh2 P12 176.1(4) . .
P11 Rh2 P12 3.9(4) 2_655 .
H10F Rh2 P12 82.9 . 2_655
H10P Rh2 P12 78.4 . 2_655
P11 Rh2 P12 3.9(4) . 2_655
P11 Rh2 P12 176.1(4) 2_655 2_655
P12 Rh2 P12 179.998(1) . 2_655
C101 P11 C105 105.4(10) . .
C101 P11 C109 107.3(7) . .
C105 P11 C109 103.8(6) . .
C101 P11 Rh2 107.8(6) . .
C105 P11 Rh2 115.7(7) . .
C109 P11 Rh2 116.1(5) . .
C102 C101 P11 117.8(9) . .
C102 C101 H10D 107.9 . .
P11 C101 H10D 107.9 . .
C102 C101 H10E 107.9 . .
P11 C101 H10E 107.9 . .
H10D C101 H10E 107.2 . .
C103 C102 C104 110.2(8) . .
C103 C102 C101 116.5(9) . .
C104 C102 C101 109.4(9) . .
C103 C102 H102 106.7 . .
C104 C102 H102 106.7 . .
C101 C102 H102 106.7 . .
C102 C103 H10F 109.5 . .
C102 C103 H10G 109.5 . .
H10F C103 H10G 109.5 . .
C102 C103 H10H 109.5 . .
H10F C103 H10H 109.5 . .
H10G C103 H10H 109.5 . .
C102 C104 H10I 109.5 . .
C102 C104 H10J 109.5 . .
H10I C104 H10J 109.5 . .
C102 C104 H10K 109.5 . .
H10I C104 H10K 109.5 . .
H10J C104 H10K 109.5 . .
C106 C105 P11 110.7(7) . .
C106 C105 H10L 109.5 . .
P11 C105 H10L 109.5 . .
C106 C105 H10M 109.5 . .
P11 C105 H10M 109.5 . .
H10L C105 H10M 108.1 . .
C107 C106 C108 111.4(7) . .
C107 C106 C105 112.7(8) . .
C108 C106 C105 110.5(7) . .
C107 C106 H106 107.3 . .
C108 C106 H106 107.3 . .
C105 C106 H106 107.3 . .
C106 C107 H10N 109.5 . .
C106 C107 H10O 109.5 . .
H10N C107 H10O 109.5 . .
C106 C107 H10P 109.5 . .
H10N C107 H10P 109.5 . .
H10O C107 H10P 109.5 . .
C106 C108 H10Q 109.5 . .
C106 C108 H10R 109.5 . .
H10Q C108 H10R 109.5 . .
C106 C108 H10S 109.5 . .
H10Q C108 H10S 109.5 . .
H10R C108 H10S 109.5 . .
C112 C109 C110 110.1(7) . .
C112 C109 C111 107.3(7) . .
C110 C109 C111 107.5(7) . .
C112 C109 P11 112.6(7) . .
C110 C109 P11 110.0(6) . .
C111 C109 P11 109.1(6) . .
C109 C110 H11D 109.5 . .
C109 C110 H11E 109.5 . .
H11D C110 H11E 109.5 . .
C109 C110 H11F 109.5 . .
H11D C110 H11F 109.5 . .
H11E C110 H11F 109.5 . .
C109 C111 H11G 109.5 . .
C109 C111 H11H 109.5 . .
H11G C111 H11H 109.5 . .
C109 C111 H11I 109.5 . .
H11G C111 H11I 109.5 . .
H11H C111 H11I 109.5 . .
C109 C112 H11J 109.5 . .
C109 C112 H11K 109.5 . .
H11J C112 H11K 109.5 . .
C109 C112 H11L 109.5 . .
H11J C112 H11L 109.5 . .
H11K C112 H11L 109.5 . .
C113 P12 C117 101.3(11) . .
C113 P12 C121 105.6(7) . .
C117 P12 C121 106.6(7) . .
C113 P12 Rh2 116.7(6) . .
C117 P12 Rh2 107.5(9) . .
C121 P12 Rh2 117.5(5) . .
C114 C113 P12 118.2(7) . .
C114 C113 H11M 107.8 . .
P12 C113 H11M 107.8 . .
C114 C113 H11N 107.8 . .
P12 C113 H11N 107.8 . .
H11M C113 H11N 107.1 . .
C115 C114 C116 107.8(7) . .
C115 C114 C113 112.1(7) . .
C116 C114 C113 109.0(7) . .
C115 C114 H114 109.3 . .
C116 C114 H114 109.3 . .
C113 C114 H114 109.3 . .
C114 C115 H11O 109.5 . .
C114 C115 H11P 109.5 . .
H11O C115 H11P 109.5 . .
C114 C115 H11Q 109.5 . .
H11O C115 H11Q 109.5 . .
H11P C115 H11Q 109.5 . .
C114 C116 H11R 109.5 . .
C114 C116 H11S 109.5 . .
H11R C116 H11S 109.5 . .
C114 C116 H11T 109.5 . .
H11R C116 H11T 109.5 . .
H11S C116 H11T 109.5 . .
C118 C117 P12 124.5(11) . .
C118 C117 H11U 106.2 . .
P12 C117 H11U 106.2 . .
C118 C117 H11V 106.2 . .
P12 C117 H11V 106.2 . .
H11U C117 H11V 106.4 . .
C119 C118 C120 109.6(9) . .
C119 C118 C117 113.3(11) . .
C120 C118 C117 110.6(9) . .
C119 C118 H118 107.7 . .
C120 C118 H118 107.7 . .
C117 C118 H118 107.7 . .
C118 C119 H11W 109.5 . .
C118 C119 H11X 109.5 . .
H11W C119 H11X 109.5 . .
C118 C119 H11Y 109.5 . .
H11W C119 H11Y 109.5 . .
H11X C119 H11Y 109.5 . .
C118 C120 H12D 109.5 . .
C118 C120 H12E 109.5 . .
H12D C120 H12E 109.5 . .
C118 C120 H12F 109.5 . .
H12D C120 H12F 109.5 . .
H12E C120 H12F 109.5 . .
C123 C121 C124 110.9(7) . .
C123 C121 C122 110.0(7) . .
C124 C121 C122 106.8(7) . .
C123 C121 P12 109.5(6) . .
C124 C121 P12 110.7(6) . .
C122 C121 P12 109.0(6) . .
C121 C122 H12G 109.5 . .
C121 C122 H12H 109.5 . .
H12G C122 H12H 109.5 . .
C121 C122 H12I 109.5 . .
H12G C122 H12I 109.5 . .
H12H C122 H12I 109.5 . .
C121 C123 H12J 109.5 . .
C121 C123 H12K 109.5 . .
H12J C123 H12K 109.5 . .
C121 C123 H12L 109.5 . .
H12J C123 H12L 109.5 . .
H12K C123 H12L 109.5 . .
C121 C124 H12M 109.5 . .
C121 C124 H12N 109.5 . .
H12M C124 H12N 109.5 . .
C121 C124 H12O 109.5 . .
H12M C124 H12O 109.5 . .
H12N C124 H12O 109.5 . .
C201 B200 C217 111.7(2) . .
C201 B200 C225 111.5(2) . .
C217 B200 C225 105.4(2) . .
C201 B200 C209 104.6(2) . .
C217 B200 C209 111.2(2) . .
C225 B200 C209 112.6(2) . .
C202 C201 C206 115.4(3) . .
C202 C201 B200 122.1(3) . .
C206 C201 B200 122.3(3) . .
C203 C202 C201 122.0(3) . .
C203 C202 H202 119.0 . .
C201 C202 H202 119.0 . .
C204 C203 C202 121.3(3) . .
C204 C203 C207 119.8(3) . .
C202 C203 C207 118.9(3) . .
C203 C204 C205 117.8(3) . .
C203 C204 H204 121.1 . .
C205 C204 H204 121.1 . .
C204 C205 C206 120.8(3) . .
C204 C205 C208 119.9(3) . .
C206 C205 C208 119.2(3) . .
C205 C206 C201 122.6(3) . .
C205 C206 H206 118.7 . .
C201 C206 H206 118.7 . .
F103 C207 F2 57.5(13) . .
F103 C207 F101 106.1(7) . .
F2 C207 F101 52.4(13) . .
F103 C207 F1 51.2(13) . .
F2 C207 F1 105.3(4) . .
F101 C207 F1 135.0(8) . .
F103 C207 F3 133.6(8) . .
F2 C207 F3 106.1(4) . .
F101 C207 F3 57.8(13) . .
F1 C207 F3 106.4(3) . .
F103 C207 F102 106.3(7) . .
F2 C207 F102 134.5(8) . .
F101 C207 F102 105.7(7) . .
F1 C207 F102 59.2(13) . .
F3 C207 F102 51.2(13) . .
F103 C207 C203 113.6(7) . .
F2 C207 C203 113.3(3) . .
F101 C207 C203 112.4(7) . .
F1 C207 C203 112.5(3) . .
F3 C207 C203 112.7(4) . .
F102 C207 C203 112.1(7) . .
F106 C208 F6 122.0(8) . .
F106 C208 F5 75.2(7) . .
F6 C208 F5 111.0(5) . .
F106 C208 F105 107.8(6) . .
F6 C208 F105 23.7(7) . .
F5 C208 F105 129.2(6) . .
F106 C208 F104 109.6(6) . .
F6 C208 F104 79.6(6) . .
F5 C208 F104 37.9(6) . .
F105 C208 F104 102.6(6) . .
F106 C208 F4 28.5(7) . .
F6 C208 F4 105.7(5) . .
F5 C208 F4 103.0(4) . .
F105 C208 F4 85.5(7) . .
F104 C208 F4 133.5(6) . .
F106 C208 C205 114.5(6) . .
F6 C208 C205 114.7(4) . .
F5 C208 C205 112.6(4) . .
F105 C208 C205 111.4(5) . .
F104 C208 C205 110.2(5) . .
F4 C208 C205 108.9(4) . .
C214 C209 C210 115.7(3) . .
C214 C209 B200 123.4(3) . .
C210 C209 B200 120.7(3) . .
C211 C210 C209 122.0(3) . .
C211 C210 H210 119.0 . .
C209 C210 H210 119.0 . .
C212 C211 C210 121.2(3) . .
C212 C211 C215 121.3(3) . .
C210 C211 C215 117.5(3) . .
C211 C212 C213 117.9(3) . .
C211 C212 H212 121.1 . .
C213 C212 H212 121.1 . .
C212 C213 C214 121.3(3) . .
C212 C213 C216 119.8(3) . .
C214 C213 C216 118.9(3) . .
C213 C214 C209 121.8(3) . .
C213 C214 H214 119.1 . .
C209 C214 H214 119.1 . .
F8 C215 F109 89.5(7) . .
F8 C215 F108 120.8(8) . .
F109 C215 F108 107.3(5) . .
F8 C215 F7 108.5(5) . .
F109 C215 F7 20.8(7) . .
F108 C215 F7 89.9(7) . .
F8 C215 F107 18.5(7) . .
F109 C215 F107 106.1(6) . .
F108 C215 F107 107.0(6) . .
F7 C215 F107 123.4(7) . .
F8 C215 F9 107.3(5) . .
F109 C215 F9 120.6(7) . .
F108 C215 F9 17.5(8) . .
F7 C215 F9 105.5(5) . .
F107 C215 F9 91.5(8) . .
F8 C215 C211 113.4(5) . .
F109 C215 C211 113.2(5) . .
F108 C215 C211 110.7(5) . .
F7 C215 C211 110.9(5) . .
F107 C215 C211 112.2(5) . .
F9 C215 C211 110.9(4) . .
F11 C216 F111 126.0(6) . .
F11 C216 F112 73.4(7) . .
F111 C216 F112 106.0(6) . .
F11 C216 F12 108.1(5) . .
F111 C216 F12 31.4(7) . .
F112 C216 F12 129.8(7) . .
F11 C216 F10 106.1(4) . .
F111 C216 F10 73.6(8) . .
F112 C216 F10 36.7(7) . .
F12 C216 F10 103.5(4) . .
F11 C216 F110 34.0(5) . .
F111 C216 F110 105.3(6) . .
F112 C216 F110 105.1(6) . .
F12 C216 F110 78.7(6) . .
F10 C216 F110 130.6(6) . .
F11 C216 C213 114.3(4) . .
F111 C216 C213 114.9(5) . .
F112 C216 C213 112.7(5) . .
F12 C216 C213 111.5(4) . .
F10 C216 C213 112.5(4) . .
F110 C216 C213 112.0(5) . .
C218 C217 C222 115.4(3) . .
C218 C217 B200 121.7(3) . .
C222 C217 B200 122.8(3) . .
C219 C218 C217 122.2(3) . .
C219 C218 H218 118.9 . .
C217 C218 H218 118.9 . .
C220 C219 C218 121.5(3) . .
C220 C219 C223 120.1(3) . .
C218 C219 C223 118.4(3) . .
C219 C220 C221 117.5(3) . .
C219 C220 H220 121.3 . .
C221 C220 H220 121.3 . .
C220 C221 C222 120.9(3) . .
C220 C221 C224 119.3(3) . .
C222 C221 C224 119.8(3) . .
C221 C222 C217 122.5(3) . .
C221 C222 H222 118.8 . .
C217 C222 H222 118.8 . .
F113 C223 F13 123.2(8) . .
F113 C223 F14 84.9(8) . .
F13 C223 F14 106.0(5) . .
F113 C223 F115 107.1(6) . .
F13 C223 F115 82.7(8) . .
F14 C223 F115 25.8(7) . .
F113 C223 F15 24.1(9) . .
F13 C223 F15 107.2(5) . .
F14 C223 F15 107.3(5) . .
F115 C223 F15 126.2(7) . .
F113 C223 F114 106.8(6) . .
F13 C223 F114 24.3(8) . .
F14 C223 F114 125.6(8) . .
F115 C223 F114 105.2(6) . .
F15 C223 F114 86.5(8) . .
F113 C223 C219 113.8(6) . .
F13 C223 C219 112.9(4) . .
F14 C223 C219 111.7(4) . .
F115 C223 C219 112.4(5) . .
F15 C223 C219 111.4(5) . .
F114 C223 C219 111.0(6) . .
F116 C224 F17 61.1(6) . .
F116 C224 F117 110.3(6) . .
F17 C224 F117 124.5(6) . .
F116 C224 F16 125.7(6) . .
F17 C224 F16 110.9(5) . .
F117 C224 F16 25.5(6) . .
F116 C224 F18 41.4(6) . .
F17 C224 F18 100.8(5) . .
F117 C224 F18 78.5(6) . .
F16 C224 F18 102.4(5) . .
F116 C224 F118 104.8(6) . .
F17 C224 F118 44.7(4) . .
F117 C224 F118 102.2(5) . .
F16 C224 F118 78.4(6) . .
F18 C224 F118 139.0(5) . .
F116 C224 C221 116.3(4) . .
F17 C224 C221 116.7(4) . .
F117 C224 C221 115.1(5) . .
F16 C224 C221 114.1(5) . .
F18 C224 C221 110.1(4) . .
F118 C224 C221 106.5(4) . .
C230 C225 C226 115.3(3) . .
C230 C225 B200 123.1(3) . .
C226 C225 B200 121.4(3) . .
C227 C226 C225 122.6(3) . .
C227 C226 H226 118.7 . .
C225 C226 H226 118.7 . .
C228 C227 C226 120.6(4) . .
C228 C227 C231 120.9(3) . .
C226 C227 C231 118.5(4) . .
C227 C228 C229 118.5(3) . .
C227 C228 H228 120.7 . .
C229 C228 H228 120.7 . .
C228 C229 C230 120.6(4) . .
C228 C229 C232 114.1(4) . .
C230 C229 C232 125.0(4) . .
C228 C229 C332 127.4(5) . .
C230 C229 C332 111.7(5) . .
C232 C229 C332 17.0(5) . .
C229 C230 C225 122.3(4) . .
C229 C230 H230 118.9 . .
C225 C230 H230 118.9 . .
F121 C231 F21 122.3(8) . .
F121 C231 F119 109.2(6) . .
F21 C231 F119 80.1(6) . .
F121 C231 F20 78.0(6) . .
F21 C231 F20 108.1(6) . .
F119 C231 F20 33.9(5) . .
F121 C231 F120 108.0(6) . .
F21 C231 F120 25.4(7) . .
F119 C231 F120 105.0(5) . .
F20 C231 F120 128.9(6) . .
F121 C231 F19 27.0(6) . .
F21 C231 F19 107.0(6) . .
F119 C231 F19 132.1(7) . .
F20 C231 F19 104.2(6) . .
F120 C231 F19 86.3(7) . .
F121 C231 C227 115.3(5) . .
F21 C231 C227 114.1(6) . .
F119 C231 C227 109.2(5) . .
F20 C231 C227 112.7(4) . .
F120 C231 C227 109.7(5) . .
F19 C231 C227 110.2(5) . .
F24 C232 F22 111.0(6) . .
F24 C232 F23 104.9(6) . .
F22 C232 F23 103.8(6) . .
F24 C232 C229 113.7(5) . .
F22 C232 C229 112.3(5) . .
F23 C232 C229 110.4(5) . .
F124 C332 F122 104.8(7) . .
F124 C332 F123 106.9(8) . .
F122 C332 F123 105.7(8) . .
F124 C332 C229 116.3(7) . .
F122 C332 C229 112.0(7) . .
F123 C332 C229 110.4(7) . .

loop_
_geom_bond_atom_site_label_1
_geom_bond_atom_site_label_2
_geom_bond_distance
_geom_bond_site_symmetry_2
Rh1 H3A 1.9645 .
Rh1 H7A 2.0715 .
Rh1 P1 2.240(18) .
Rh1 P1 2.240(18) 2_776
Rh1 P2 2.361(18) 2_776
Rh1 P2 2.361(18) .
Rh1 H0A 1.457(11) .
Rh1 H0B 1.448(11) .
P1 C1 1.823(8) .
P1 C5 1.848(8) .
P1 C9 1.883(8) .
C1 C2 1.534(8) .
C1 H1A 0.9900 .
C1 H1B 0.9900 .
C2 C3 1.519(8) .
C2 C4 1.525(8) .
C2 H2 1.0000 .
C3 H3A 0.9800 .
C3 H3B 0.9800 .
C3 H3C 0.9800 .
C4 H4A 0.9800 .
C4 H4B 0.9800 .
C4 H4C 0.9800 .
C5 C6 1.544(8) .
C5 H5A 0.9900 .
C5 H5B 0.9900 .
C6 C7 1.516(8) .
C6 C8 1.537(9) .
C6 H6 1.0000 .
C7 H7A 0.9800 .
C7 H7B 0.9800 .
C7 H7C 0.9800 .
C8 H8A 0.9800 .
C8 H8B 0.9800 .
C8 H8C 0.9800 .
C9 C10 1.536(13) .
C9 C12 1.545(13) .
C9 C11 1.545(13) .
C10 H10A 0.9800 .
C10 H10B 0.9800 .
C10 H10C 0.9800 .
C11 H11A 0.9800 .
C11 H11B 0.9800 .
C11 H11C 0.9800 .
C12 H12A 0.9800 .
C12 H12B 0.9800 .
C12 H12C 0.9800 .
P2 C13 1.837(7) .
P2 C17 1.846(7) .
P2 C21 1.886(8) .
C13 C14 1.538(8) .
C13 H13A 0.9900 .
C13 H13B 0.9900 .
C14 C16 1.517(8) .
C14 C15 1.521(8) .
C14 H14 1.0000 .
C15 H15A 0.9800 .
C15 H15B 0.9800 .
C15 H15C 0.9800 .
C16 H16A 0.9800 .
C16 H16B 0.9800 .
C16 H16C 0.9800 .
C17 C18 1.533(8) .
C17 H17A 0.9900 .
C17 H17B 0.9900 .
C18 C19 1.494(9) .
C18 C20 1.517(8) .
C18 H18 1.0000 .
C19 H19A 0.9800 .
C19 H19B 0.9800 .
C19 H19C 0.9800 .
C20 H20A 0.9800 .
C20 H20B 0.9800 .
C20 H20C 0.9800 .
C21 C23 1.514(13) .
C21 C22 1.518(13) .
C21 C24 1.519(13) .
C22 H22A 0.9800 .
C22 H22B 0.9800 .
C22 H22C 0.9800 .
C23 H23A 0.9800 .
C23 H23B 0.9800 .
C23 H23C 0.9800 .
C24 H24A 0.9800 .
C24 H24B 0.9800 .
C24 H24C 0.9800 .
Rh2 H10F 1.9101 .
Rh2 H10P 1.9738 .
Rh2 P11 2.251(12) .
Rh2 P11 2.251(12) 2_655
Rh2 P12 2.389(12) .
Rh2 P12 2.389(12) 2_655
P11 C101 1.824(9) .
P11 C105 1.829(7) .
P11 C109 1.866(7) .
C101 C102 1.528(9) .
C101 H10D 0.9900 .
C101 H10E 0.9900 .
C102 C103 1.489(9) .
C102 C104 1.527(9) .
C102 H102 1.0000 .
C103 H10F 0.9800 .
C103 H10G 0.9800 .
C103 H10H 0.9800 .
C104 H10I 0.9800 .
C104 H10J 0.9800 .
C104 H10K 0.9800 .
C105 C106 1.535(7) .
C105 H10L 0.9900 .
C105 H10M 0.9900 .
C106 C107 1.501(8) .
C106 C108 1.516(8) .
C106 H106 1.0000 .
C107 H10N 0.9800 .
C107 H10O 0.9800 .
C107 H10P 0.9800 .
C108 H10Q 0.9800 .
C108 H10R 0.9800 .
C108 H10S 0.9800 .
C109 C112 1.513(10) .
C109 C110 1.525(10) .
C109 C111 1.540(10) .
C110 H11D 0.9800 .
C110 H11E 0.9800 .
C110 H11F 0.9800 .
C111 H11G 0.9800 .
C111 H11H 0.9800 .
C111 H11I 0.9800 .
C112 H11J 0.9800 .
C112 H11K 0.9800 .
C112 H11L 0.9800 .
P12 C113 1.821(8) .
P12 C117 1.832(8) .
P12 C121 1.867(7) .
C113 C114 1.543(7) .
C113 H11M 0.9900 .
C113 H11N 0.9900 .
C114 C115 1.516(8) .
C114 C116 1.541(8) .
C114 H114 1.0000 .
C115 H11O 0.9800 .
C115 H11P 0.9800 .
C115 H11Q 0.9800 .
C116 H11R 0.9800 .
C116 H11S 0.9800 .
C116 H11T 0.9800 .
C117 C118 1.532(8) .
C117 H11U 0.9900 .
C117 H11V 0.9900 .
C118 C119 1.488(9) .
C118 C120 1.524(9) .
C118 H118 1.0000 .
C119 H11W 0.9800 .
C119 H11X 0.9800 .
C119 H11Y 0.9800 .
C120 H12D 0.9800 .
C120 H12E 0.9800 .
C120 H12F 0.9800 .
C121 C123 1.499(9) .
C121 C124 1.505(9) .
C121 C122 1.519(10) .
C122 H12G 0.9800 .
C122 H12H 0.9800 .
C122 H12I 0.9800 .
C123 H12J 0.9800 .
C123 H12K 0.9800 .
C123 H12L 0.9800 .
C124 H12M 0.9800 .
C124 H12N 0.9800 .
C124 H12O 0.9800 .
B200 C201 1.640(4) .
B200 C217 1.642(4) .
B200 C225 1.643(4) .
B200 C209 1.647(4) .
C201 C202 1.402(4) .
C201 C206 1.405(4) .
C202 C203 1.392(4) .
C202 H202 0.9500 .
C203 C204 1.386(5) .
C203 C207 1.505(5) .
C204 C205 1.387(5) .
C204 H204 0.9500 .
C205 C206 1.389(5) .
C205 C208 1.508(6) .
C206 H206 0.9500 .
C207 F103 1.320(8) .
C207 F2 1.324(5) .
C207 F101 1.329(8) .
C207 F1 1.330(5) .
C207 F3 1.332(4) .
C207 F102 1.332(8) .
C208 F106 1.281(7) .
C208 F6 1.295(6) .
C208 F5 1.326(5) .
C208 F105 1.341(7) .
C208 F104 1.342(6) .
C208 F4 1.353(6) .
C209 C214 1.398(4) .
C209 C210 1.405(4) .
C210 C211 1.393(4) .
C210 H210 0.9500 .
C211 C212 1.376(5) .
C211 C215 1.519(5) .
C212 C213 1.382(5) .
C212 H212 0.9500 .
C213 C214 1.396(4) .
C213 C216 1.495(5) .
C214 H214 0.9500 .
C215 F8 1.313(6) .
C215 F109 1.323(6) .
C215 F108 1.336(6) .
C215 F7 1.341(6) .
C215 F107 1.341(6) .
C215 F9 1.344(6) .
C216 F11 1.307(5) .
C216 F111 1.308(7) .
C216 F112 1.324(7) .
C216 F12 1.333(5) .
C216 F10 1.336(5) .
C216 F110 1.338(6) .
C217 C218 1.396(4) .
C217 C222 1.400(4) .
C218 C219 1.392(5) .
C218 H218 0.9500 .
C219 C220 1.380(5) .
C219 C223 1.501(5) .
C220 C221 1.390(5) .
C220 H220 0.9500 .
C221 C222 1.393(4) .
C221 C224 1.490(5) .
C222 H222 0.9500 .
C223 F113 1.323(7) .
C223 F13 1.329(6) .
C223 F14 1.332(6) .
C223 F115 1.341(7) .
C223 F15 1.342(6) .
C223 F114 1.343(7) .
C224 F116 1.266(6) .
C224 F17 1.285(5) .
C224 F117 1.294(6) .
C224 F16 1.299(6) .
C224 F18 1.380(6) .
C224 F118 1.384(6) .
C225 C230 1.396(5) .
C225 C226 1.400(4) .
C226 C227 1.390(4) .
C226 H226 0.9500 .
C227 C228 1.368(6) .
C227 C231 1.515(6) .
C228 C229 1.387(7) .
C228 H228 0.9500 .
C229 C230 1.390(5) .
C229 C232 1.488(8) .
C229 C332 1.519(10) .
C230 H230 0.9500 .
C231 F121 1.287(7) .
C231 F21 1.295(6) .
C231 F119 1.327(6) .
C231 F20 1.327(6) .
C231 F120 1.333(6) .
C231 F19 1.334(7) .
C232 F24 1.325(7) .
C232 F22 1.332(7) .
C232 F23 1.340(7) .
C332 F124 1.330(8) .
C332 F122 1.335(8) .
C332 F123 1.338(8) .
